data_7133743
loop_
_publ_author_name
'Jena, Rohan'
'Rahimi, Faruk Ahamed'
'Nath Das, Tarak'
'Mondal, Soumya Kanti'
'Chauhan, Jatin'
'Maji, Tapas Kumar'

_publ_section_title
;
 Modulating photophysical properties in a flexible porous host by
 regulating guest-assisted charge transfer interactions.
;
_journal_issue 86
_journal_name_full 'Chemical communications (Cambridge, England)'
_journal_page_first 12581
_journal_page_last 12584
_journal_paper_doi 10.1039/d4cc03630a
_journal_volume 60
_journal_year 2024
_chemical_formula_sum 'C36 H23 N3 O4 Zn'
_chemical_formula_weight 626.94
_space_group_crystal_system monoclinic
_space_group_IT_number 15
_space_group_name_Hall '-C 2yc'
_space_group_name_H-M_alt 'C 1 2/c 1'
_atom_sites_solution_hydrogens geom
_audit_creation_method SHELXL-2018/3
_audit_update_record
;
2024-07-13 deposited with the CCDC.	2024-09-20 downloaded from the CCDC.
;
_cell_angle_alpha 90
_cell_angle_beta 93.1220(10)
_cell_angle_gamma 90
_cell_formula_units_Z 4
_cell_length_a 7.2655(2)
_cell_length_b 20.2802(6)
_cell_length_c 18.6210(6)
_cell_measurement_reflns_used 2431
_cell_measurement_temperature 298(2)
_cell_measurement_theta_max 25.998
_cell_measurement_theta_min 2.28
_cell_volume 2739.65(14)
_computing_structure_refinement 'SHELXL-2018/3 (Sheldrick, 2018)'
_computing_structure_solution 'SHELXT 2018/2 (Sheldrick, 2018)'
_diffrn_ambient_temperature 298(2)
_diffrn_measured_fraction_theta_full 0.998
_diffrn_measured_fraction_theta_max 0.998
_diffrn_measurement_device_type 'Bruker APEX-II CCD'
_diffrn_measurement_method '\f and \w scans'
_diffrn_radiation_type MoK\a
_diffrn_radiation_wavelength 0.71073
_diffrn_reflns_av_R_equivalents 0.0437
_diffrn_reflns_av_unetI/netI 0.0209
_diffrn_reflns_Laue_measured_fraction_full 0.998
_diffrn_reflns_Laue_measured_fraction_max 0.998
_diffrn_reflns_limit_h_max 8
_diffrn_reflns_limit_h_min -8
_diffrn_reflns_limit_k_max 24
_diffrn_reflns_limit_k_min -24
_diffrn_reflns_limit_l_max 22
_diffrn_reflns_limit_l_min -22
_diffrn_reflns_number 24638
_diffrn_reflns_point_group_measured_fraction_full 0.998
_diffrn_reflns_point_group_measured_fraction_max 0.998
_diffrn_reflns_theta_full 25.998
_diffrn_reflns_theta_max 25.998
_diffrn_reflns_theta_min 2.288
_diffrn_source Mo
_exptl_absorpt_coefficient_mu 0.946
_exptl_crystal_colour Yellow
_exptl_crystal_density_diffrn 1.520
_exptl_crystal_description Clear
_exptl_crystal_F_000 1288
_exptl_crystal_size_max 0.325
_exptl_crystal_size_mid 0.278
_exptl_crystal_size_min 0.186
_refine_diff_density_max 1.459
_refine_diff_density_min -0.647
_refine_diff_density_rms 0.089
_refine_ls_extinction_method none
_refine_ls_goodness_of_fit_ref 1.082
_refine_ls_hydrogen_treatment constr
_refine_ls_matrix_type full
_refine_ls_number_parameters 170
_refine_ls_number_reflns 2691
_refine_ls_number_restraints 1
_refine_ls_restrained_S_all 1.082
_refine_ls_R_factor_all 0.0629
_refine_ls_R_factor_gt 0.0583
_refine_ls_shift/su_max 0.001
_refine_ls_shift/su_mean 0.000
_refine_ls_structure_factor_coef Fsqd
_refine_ls_weighting_details 'w=1/[\s^2^(Fo^2^)+(0.1099P)^2^+6.6594P] where P=(Fo^2^+2Fc^2^)/3'
_refine_ls_weighting_scheme calc
_refine_ls_wR_factor_gt 0.1729
_refine_ls_wR_factor_ref 0.1778
_reflns_Friedel_coverage 0.000
_reflns_number_gt 2431
_reflns_number_total 2691
_reflns_threshold_expression 'I > 2\s(I)'
_cod_data_source_file d4cc03630a2.cif
_cod_data_source_block 1_CBZ
_cod_depositor_comments 'Adding full bibliography for 7133742--7133745.cif.'
_cod_original_sg_symbol_H-M 'C 2/c'
_cod_database_code 7133743
_shelx_shelxl_version_number 2018/3
_shelx_space_group_comment
;
The symmetry employed for this shelxl refinement is uniquely defined
by the following loop, which should always be used as a source of
symmetry information in preference to the above space-group names.
They are only intended as comments.
;

loop_
_space_group_symop_operation_xyz
'x, y, z'
'-x, y, -z+1/2'
'x+1/2, y+1/2, z'
'-x+1/2, y+1/2, -z+1/2'
'-x, -y, -z'
'x, -y, z-1/2'
'-x+1/2, -y+1/2, -z'
'x+1/2, -y+1/2, z-1/2'

loop_
_atom_site_label
_atom_site_type_symbol
_atom_site_fract_x
_atom_site_fract_y
_atom_site_fract_z
_atom_site_U_iso_or_equiv
_atom_site_adp_type
_atom_site_occupancy
_atom_site_site_symmetry_order
_atom_site_calc_flag
_atom_site_refinement_flags_posn
_atom_site_refinement_flags_adp
_atom_site_refinement_flags_occupancy
_atom_site_disorder_assembly
_atom_site_disorder_group
Zn1 Zn 1.000000 0.64611(3) 0.750000 0.0371(2) Uani 1 2 d S T P . .
O2 O 0.7335(4) 0.61819(14) 0.71418(13) 0.0445(6) Uani 1 1 d . . . . .
O1 O 0.9614(4) 0.57723(16) 0.65645(17) 0.0558(8) Uani 1 1 d . . . . .
N1 N 0.9526(4) 0.72644(15) 0.81874(16) 0.0387(7) Uani 1 1 d . . . . .
C5 C 0.5962(4) 0.49503(15) 0.49712(17) 0.0319(7) Uani 1 1 d . . . . .
C4 C 0.7192(5) 0.52145(17) 0.55101(18) 0.0355(7) Uani 1 1 d . . . . .
H4 H 0.845245 0.514820 0.547994 0.043 Uiso 1 1 calc R U . . .
C3 C 0.6569(5) 0.55662(16) 0.60763(18) 0.0342(7) Uani 1 1 d . . . . .
C1 C 0.3424(5) 0.54128(18) 0.56243(19) 0.0376(7) Uani 1 1 d . . . . .
H1 H 0.216807 0.548045 0.566635 0.045 Uiso 1 1 calc R U . . .
C6 C 0.7932(5) 0.58521(17) 0.66282(19) 0.0389(8) Uani 1 1 d . . . . .
C11 C 0.9767(5) 0.78536(17) 0.7867(2) 0.0379(7) Uani 1 1 d . . . . .
C2 C 0.4648(5) 0.56627(17) 0.61337(19) 0.0390(8) Uani 1 1 d . . . . .
H2 H 0.422309 0.589746 0.652051 0.047 Uiso 1 1 calc R U . . .
C7 C 0.9128(6) 0.7255(2) 0.8876(2) 0.0544(10) Uani 1 1 d . . . . .
H7 H 0.897201 0.685092 0.910178 0.065 Uiso 1 1 calc R U . . .
C10 C 0.9562(6) 0.8456(2) 0.8228(3) 0.0548(11) Uani 1 1 d . . . . .
N2 N 0.500000 0.7410(3) 0.750000 0.0770(17) Uani 1 2 d S T P . .
H2A H 0.499999 0.698602 0.750001 0.092 Uiso 1 2 calc R U P . .
C8 C 0.8938(7) 0.7833(3) 0.9269(3) 0.0695(15) Uani 1 1 d . . . . .
H8 H 0.866892 0.781248 0.975112 0.083 Uiso 1 1 calc R U . . .
C9 C 0.9144(7) 0.8420(3) 0.8950(3) 0.0692(14) Uani 1 1 d . . . . .
H9 H 0.900814 0.880569 0.921218 0.083 Uiso 1 1 calc R U . . .
C13 C 0.4623(7) 0.7803(3) 0.8104(3) 0.0775(7) Uani 1 1 d . . . . .
C16 C 0.4086(7) 0.8790(3) 0.9046(3) 0.0775(7) Uani 1 1 d . U . . .
H16 H 0.390180 0.912124 0.937987 0.093 Uiso 1 1 calc R U . . .
C18 C 0.4787(8) 0.8439(3) 0.7867(3) 0.0775(7) Uani 1 1 d . . . . .
C12 C 0.9794(8) 0.9056(2) 0.7856(3) 0.0800(17) Uani 1 1 d . . . . .
H12 H 0.966684 0.945433 0.809511 0.096 Uiso 1 1 calc R U . . .
C15 C 0.3923(7) 0.8124(3) 0.9241(3) 0.0775(7) Uani 1 1 d . . . . .
H15 H 0.362087 0.802130 0.970721 0.093 Uiso 1 1 calc R U . . .
C14 C 0.4192(7) 0.7630(3) 0.8775(3) 0.0775(7) Uani 1 1 d . . . . .
H14 H 0.408496 0.718998 0.890824 0.093 Uiso 1 1 calc R U . . .
C17 C 0.4520(7) 0.8947(3) 0.8358(3) 0.0775(7) Uani 1 1 d . U . . .
H17 H 0.463384 0.938504 0.822100 0.093 Uiso 1 1 calc R U . . .

loop_
_atom_site_aniso_label
_atom_site_aniso_U_11
_atom_site_aniso_U_22
_atom_site_aniso_U_33
_atom_site_aniso_U_23
_atom_site_aniso_U_13
_atom_site_aniso_U_12
Zn1 0.0407(4) 0.0311(3) 0.0381(4) 0.000 -0.0116(2) 0.000
O2 0.0497(14) 0.0459(14) 0.0370(13) -0.0093(11) -0.0055(11) -0.0051(12)
O1 0.0415(15) 0.0625(18) 0.0617(18) -0.0243(15) -0.0125(12) 0.0025(13)
N1 0.0384(15) 0.0417(16) 0.0356(15) -0.0010(12) -0.0020(12) -0.0043(12)
C5 0.0357(17) 0.0275(15) 0.0323(16) 0.0008(12) -0.0005(12) -0.0023(12)
C4 0.0350(16) 0.0345(17) 0.0364(17) 0.0018(13) -0.0021(13) -0.0028(13)
C3 0.0390(17) 0.0301(16) 0.0328(16) -0.0010(13) -0.0051(13) -0.0054(13)
C1 0.0333(16) 0.0396(18) 0.0400(18) -0.0043(14) 0.0020(13) 0.0003(13)
C6 0.0454(19) 0.0321(16) 0.0378(18) -0.0014(14) -0.0092(14) -0.0040(14)
C11 0.0311(16) 0.0367(17) 0.0453(19) -0.0052(14) -0.0044(13) -0.0010(13)
C2 0.0428(18) 0.0374(18) 0.0366(17) -0.0052(14) 0.0005(14) -0.0006(14)
C7 0.050(2) 0.076(3) 0.0371(19) -0.0045(19) 0.0041(16) -0.012(2)
C10 0.044(2) 0.048(2) 0.072(3) -0.023(2) -0.002(2) 0.0028(17)
N2 0.084(4) 0.064(4) 0.082(4) 0.000 -0.008(3) 0.000
C8 0.053(2) 0.108(4) 0.047(2) -0.029(3) 0.0093(19) -0.010(3)
C9 0.058(3) 0.075(3) 0.075(3) -0.040(3) 0.008(2) -0.002(2)
C13 0.0498(12) 0.0969(17) 0.0850(15) -0.0087(13) -0.0051(10) -0.0009(11)
C16 0.0498(12) 0.0969(17) 0.0850(15) -0.0087(13) -0.0051(10) -0.0009(11)
C18 0.0498(12) 0.0969(17) 0.0850(15) -0.0087(13) -0.0051(10) -0.0009(11)
C12 0.074(3) 0.035(2) 0.131(5) -0.020(2) 0.001(3) 0.000(2)
C15 0.0498(12) 0.0969(17) 0.0850(15) -0.0087(13) -0.0051(10) -0.0009(11)
C14 0.0498(12) 0.0969(17) 0.0850(15) -0.0087(13) -0.0051(10) -0.0009(11)
C17 0.0498(12) 0.0969(17) 0.0850(15) -0.0087(13) -0.0051(10) -0.0009(11)

loop_
_atom_type_symbol
_atom_type_description
_atom_type_scat_dispersion_real
_atom_type_scat_dispersion_imag
_atom_type_scat_source
C C 0.0033 0.0016 'International Tables Vol C Tables 4.2.6.8 and 6.1.1.4'
H H 0.0000 0.0000 'International Tables Vol C Tables 4.2.6.8 and 6.1.1.4'
N N 0.0061 0.0033 'International Tables Vol C Tables 4.2.6.8 and 6.1.1.4'
O O 0.0106 0.0060 'International Tables Vol C Tables 4.2.6.8 and 6.1.1.4'
Zn Zn 0.2839 1.4301 'International Tables Vol C Tables 4.2.6.8 and 6.1.1.4'

loop_
_geom_angle_atom_site_label_1
_geom_angle_atom_site_label_2
_geom_angle_atom_site_label_3
_geom_angle
_geom_angle_site_symmetry_1
_geom_angle_site_symmetry_3
_geom_angle_publ_flag
O2 Zn1 O2 148.58(16) . 2_756 ?
O2 Zn1 N1 102.91(11) . . ?
O2 Zn1 N1 101.21(11) 2_756 . ?
O2 Zn1 N1 101.20(11) . 2_756 ?
O2 Zn1 N1 102.91(11) 2_756 2_756 ?
N1 Zn1 N1 79.03(16) . 2_756 ?
O2 Zn1 O1 98.85(11) . 2_756 ?
O2 Zn1 O1 60.54(10) 2_756 2_756 ?
N1 Zn1 O1 91.57(12) . 2_756 ?
N1 Zn1 O1 159.30(11) 2_756 2_756 ?
O2 Zn1 O1 60.54(10) . . ?
O2 Zn1 O1 98.85(10) 2_756 . ?
N1 Zn1 O1 159.30(11) . . ?
N1 Zn1 O1 91.57(12) 2_756 . ?
O1 Zn1 O1 102.78(18) 2_756 . ?
O2 Zn1 C6 30.59(11) . . ?
O2 Zn1 C6 126.25(12) 2_756 . ?
N1 Zn1 C6 131.90(12) . . ?
N1 Zn1 C6 95.76(11) 2_756 . ?
O1 Zn1 C6 104.15(11) 2_756 . ?
O1 Zn1 C6 30.03(11) . . ?
O2 Zn1 C6 126.25(12) . 2_756 ?
O2 Zn1 C6 30.59(11) 2_756 2_756 ?
N1 Zn1 C6 95.76(11) . 2_756 ?
N1 Zn1 C6 131.90(12) 2_756 2_756 ?
O1 Zn1 C6 30.03(11) 2_756 2_756 ?
O1 Zn1 C6 104.15(11) . 2_756 ?
C6 Zn1 C6 120.28(16) . 2_756 ?
C6 O2 Zn1 92.0(2) . . ?
C6 O1 Zn1 85.8(2) . . ?
C7 N1 C11 118.6(3) . . ?
C7 N1 Zn1 128.6(3) . . ?
C11 N1 Zn1 112.6(2) . . ?
C4 C5 C5 118.6(4) . 5_666 ?
C4 C5 C1 122.5(3) . 5_666 ?
C5 C5 C1 118.9(4) 5_666 5_666 ?
C3 C4 C5 121.4(3) . . ?
C4 C3 C2 119.8(3) . . ?
C4 C3 C6 119.6(3) . . ?
C2 C3 C6 120.6(3) . . ?
C2 C1 C5 121.0(3) . 5_666 ?
O1 C6 O2 121.4(3) . . ?
O1 C6 C3 119.9(3) . . ?
O2 C6 C3 118.8(3) . . ?
O1 C6 Zn1 64.16(19) . . ?
O2 C6 Zn1 57.42(17) . . ?
C3 C6 Zn1 172.7(2) . . ?
N1 C11 C10 122.5(4) . . ?
N1 C11 C11 117.8(2) . 2_756 ?
C10 C11 C11 119.7(3) . 2_756 ?
C1 C2 C3 120.3(3) . . ?
N1 C7 C8 121.8(5) . . ?
C9 C10 C11 116.7(4) . . ?
C9 C10 C12 123.7(4) . . ?
C11 C10 C12 119.6(5) . . ?
C13 N2 C13 111.7(7) . 2_656 ?
C9 C8 C7 119.9(4) . . ?
C8 C9 C10 120.5(4) . . ?
C14 C13 C18 124.8(6) . . ?
C14 C13 N2 130.8(6) . . ?
C18 C13 N2 104.4(6) . . ?
C17 C16 C15 119.4(6) . . ?
C13 C18 C17 117.7(6) . . ?
C13 C18 C18 109.7(4) . 2_656 ?
C17 C18 C18 132.6(4) . 2_656 ?
C12 C12 C10 120.7(3) 2_756 . ?
C14 C15 C16 122.1(6) . . ?
C15 C14 C13 116.9(7) . . ?
C16 C17 C18 119.1(6) . . ?

loop_
_geom_bond_atom_site_label_1
_geom_bond_atom_site_label_2
_geom_bond_distance
_geom_bond_site_symmetry_2
_geom_bond_publ_flag
Zn1 O2 2.091(3) . ?
Zn1 O2 2.091(3) 2_756 ?
Zn1 N1 2.112(3) . ?
Zn1 N1 2.112(3) 2_756 ?
Zn1 O1 2.239(3) 2_756 ?
Zn1 O1 2.239(3) . ?
Zn1 C6 2.481(3) . ?
Zn1 C6 2.481(3) 2_756 ?
O2 C6 1.263(4) . ?
O1 C6 1.245(5) . ?
N1 C7 1.330(5) . ?
N1 C11 1.351(5) . ?
C5 C4 1.412(5) . ?
C5 C5 1.423(6) 5_666 ?
C5 C1 1.423(5) 5_666 ?
C4 C3 1.370(5) . ?
C3 C2 1.419(5) . ?
C3 C6 1.504(4) . ?
C1 C2 1.362(5) . ?
C11 C10 1.407(5) . ?
C11 C11 1.425(7) 2_756 ?
C7 C8 1.393(7) . ?
C10 C9 1.396(8) . ?
C10 C12 1.415(7) . ?
N2 C13 1.417(7) . ?
N2 C13 1.417(7) 2_656 ?
C8 C9 1.342(8) . ?
C13 C14 1.350(9) . ?
C13 C18 1.372(9) . ?
C16 C17 1.373(8) . ?
C16 C15 1.405(9) . ?
C18 C17 1.397(8) . ?
C18 C18 1.419(13) 2_656 ?
C12 C12 1.374(13) 2_756 ?
C15 C14 1.348(8) . ?
